data_4026302
loop_
_publ_author_name
'David F. Finnegan'
'Marc L. Snapper'

_publ_section_title
;
 Formation of Polycyclic Lactones through a Ruthenium-Catalyzed
 Ring-Closing Metathesis/Hetero-Pauson-Khand Reaction Sequence
;
_journal_name_full 'Journal of Organic Chemistry'
_journal_page_first 3644
_journal_page_last 3653
_journal_paper_doi 10.1021/jo200359c
_journal_volume 76
_journal_year 2011
_chemical_formula_moiety 'C16 H19 N O2'
_chemical_formula_sum 'C16 H19 N O2'
_chemical_formula_weight 257.32
_chemical_name_systematic
; 
 ? 
;
_space_group_IT_number 14
_symmetry_cell_setting monoclinic
_symmetry_space_group_name_Hall '-P 2yn'
_symmetry_space_group_name_H-M 'P 1 21/n 1'
_atom_sites_solution_hydrogens difmap
_atom_sites_solution_primary direct
_atom_sites_solution_secondary difmap
_audit_creation_method SHELXL-97
_cell_angle_alpha 90.00
_cell_angle_beta 103.476(2)
_cell_angle_gamma 90.00
_cell_formula_units_Z 4
_cell_length_a 5.2082(5)
_cell_length_b 24.327(2)
_cell_length_c 10.8755(10)
_cell_measurement_reflns_used 900
_cell_measurement_temperature 100(2)
_cell_measurement_theta_max 28.37
_cell_measurement_theta_min 2.55
_cell_volume 1340.0(2)
_computing_structure_refinement 'SHELXL-97 (Sheldrick, 2008)'
_computing_structure_solution 'SHELXS-97 (Sheldrick, 2008)'
_diffrn_ambient_temperature 100(2)
_diffrn_measured_fraction_theta_full 0.987
_diffrn_measured_fraction_theta_max 0.987
_diffrn_measurement_device_type 'Bruker SMART APEX CCD'
_diffrn_measurement_method '0.3 deg wide \w exposures'
_diffrn_radiation_monochromator graphite
_diffrn_radiation_source 'normal-focus sealed tube'
_diffrn_radiation_type MoK\a
_diffrn_radiation_wavelength 0.71073
_diffrn_reflns_av_R_equivalents 0.0164
_diffrn_reflns_av_sigmaI/netI 0.0200
_diffrn_reflns_limit_h_max 6
_diffrn_reflns_limit_h_min -6
_diffrn_reflns_limit_k_max 32
_diffrn_reflns_limit_k_min -31
_diffrn_reflns_limit_l_max 14
_diffrn_reflns_limit_l_min 0
_diffrn_reflns_number 6327
_diffrn_reflns_theta_full 28.28
_diffrn_reflns_theta_max 28.28
_diffrn_reflns_theta_min 2.55
_exptl_absorpt_coefficient_mu 0.084
_exptl_absorpt_correction_T_max 0.9917
_exptl_absorpt_correction_T_min 0.9884
_exptl_absorpt_correction_type multi-scan
_exptl_absorpt_process_details SADABS
_exptl_crystal_colour colorless
_exptl_crystal_density_diffrn 1.276
_exptl_crystal_density_method none
_exptl_crystal_description cube
_exptl_crystal_F_000 552
_exptl_crystal_size_max 0.14
_exptl_crystal_size_mid 0.12
_exptl_crystal_size_min 0.10
_refine_diff_density_max 0.533
_refine_diff_density_min -0.139
_refine_diff_density_rms 0.062
_refine_ls_extinction_coef na
_refine_ls_extinction_method none
_refine_ls_goodness_of_fit_ref 1.082
_refine_ls_hydrogen_treatment refxyz
_refine_ls_matrix_type full
_refine_ls_number_parameters 229
_refine_ls_number_reflns 3281
_refine_ls_number_restraints 19
_refine_ls_restrained_S_all 1.079
_refine_ls_R_factor_all 0.0481
_refine_ls_R_factor_gt 0.0444
_refine_ls_shift/su_max 0.000
_refine_ls_shift/su_mean 0.000
_refine_ls_structure_factor_coef Fsqd
_refine_ls_weighting_details 'calc w=1/[\s^2^(Fo^2^)+(0.0606P)^2^+0.4552P] where P=(Fo^2^+2Fc^2^)/3'
_refine_ls_weighting_scheme calc
_refine_ls_wR_factor_gt 0.1113
_refine_ls_wR_factor_ref 0.1138
_reflns_number_gt 2998
_reflns_number_total 3281
_reflns_threshold_expression >2sigma(I)
_cod_data_source_file jo200359c_si_003.cif
_cod_data_source_block C16H19NO2
_cod_database_code 4026302

loop_
_symmetry_equiv_pos_as_xyz
'x, y, z'
'-x+1/2, y+1/2, -z+1/2'
'-x, -y, -z'
'x-1/2, -y-1/2, z-1/2'

loop_
_atom_site_label
_atom_site_type_symbol
_atom_site_fract_x
_atom_site_fract_y
_atom_site_fract_z
_atom_site_U_iso_or_equiv
_atom_site_adp_type
_atom_site_occupancy
_atom_site_symmetry_multiplicity
_atom_site_calc_flag
_atom_site_refinement_flags
O1 O 1.06115(15) 0.09994(3) 0.68510(7) 0.01782(18) Uani 1 1 d .
O2 O 1.17106(17) 0.02563(3) 0.80635(8) 0.0233(2) Uani 1 1 d .
N1 N 0.43462(19) 0.15080(4) 0.49778(9) 0.0200(2) Uani 1 1 d .
C1 C 1.0237(2) 0.06389(4) 0.77500(10) 0.0168(2) Uani 1 1 d .
C2 C 0.7858(2) 0.08047(4) 0.82511(10) 0.0161(2) Uani 1 1 d D
H2 H 0.644(3) 0.0556(6) 0.7831(13) 0.019 Uiso 1 1 d D
C3 C 0.8343(2) 0.07253(5) 0.96861(11) 0.0211(2) Uani 1 1 d D
H3A H 0.810(3) 0.0339(5) 0.9846(15) 0.025 Uiso 1 1 d D
H3B H 1.021(3) 0.0812(6) 1.0096(14) 0.025 Uiso 1 1 d D
C4 C 0.6513(2) 0.10647(5) 1.03139(11) 0.0214(2) Uani 1 1 d D
H4A H 0.473(3) 0.1074(6) 0.9749(14) 0.026 Uiso 1 1 d D
H4B H 0.637(3) 0.0866(6) 1.1088(13) 0.026 Uiso 1 1 d D
C5 C 0.7451(3) 0.16537(5) 1.06576(11) 0.0244(3) Uani 1 1 d D
H5A H 0.644(3) 0.1806(7) 1.1234(14) 0.029 Uiso 1 1 d D
H5B H 0.933(3) 0.1648(7) 1.1146(14) 0.029 Uiso 1 1 d D
C6 C 0.7263(2) 0.20527(5) 0.95511(11) 0.0220(2) Uani 1 1 d D
H6A H 0.539(3) 0.2112(7) 0.9121(14) 0.026 Uiso 1 1 d D
H6B H 0.802(3) 0.2415(6) 0.9891(14) 0.026 Uiso 1 1 d D
C7 C 0.8673(2) 0.18608(4) 0.85447(10) 0.0175(2) Uani 1 1 d D
H7 H 1.052(2) 0.1740(6) 0.8956(13) 0.021 Uiso 1 1 d D
C8 C 0.7262(2) 0.13845(4) 0.77293(9) 0.0144(2) Uani 1 1 d D
H8 H 0.533(2) 0.1470(6) 0.7482(13) 0.017 Uiso 1 1 d D
C9 C 0.8414(2) 0.13897(4) 0.65398(10) 0.0155(2) Uani 1 1 d .
C10 C 0.8813(2) 0.22984(5) 0.75441(11) 0.0220(2) Uani 1 1 d D
H10A H 1.007(3) 0.2594(6) 0.7885(15) 0.026 Uiso 1 1 d D
H10B H 0.705(3) 0.2473(6) 0.7257(15) 0.026 Uiso 1 1 d D
C11 C 0.6491(2) 0.11896(5) 0.53526(10) 0.0168(2) Uani 1 1 d .
C12 C 0.2520(2) 0.13474(5) 0.39612(11) 0.0238(3) Uani 1 1 d D
H12 H 0.098(3) 0.1581(6) 0.3709(15) 0.029 Uiso 1 1 d D
C13 C 0.2743(3) 0.08754(6) 0.32724(11) 0.0271(3) Uani 1 1 d D
H13 H 0.138(3) 0.0771(7) 0.2558(14) 0.033 Uiso 1 1 d D
C14 C 0.4996(3) 0.05586(5) 0.36472(12) 0.0279(3) Uani 1 1 d D
H14 H 0.528(3) 0.0238(6) 0.3184(15) 0.034 Uiso 1 1 d D
C15 C 0.6906(2) 0.07139(5) 0.47120(11) 0.0233(2) Uani 1 1 d D
H15 H 0.847(3) 0.0502(6) 0.5008(15) 0.028 Uiso 1 1 d D
C16 C 0.9472(2) 0.19779(5) 0.64391(11) 0.0190(2) Uani 1 1 d D
H16A H 0.864(3) 0.2148(6) 0.5620(12) 0.023 Uiso 1 1 d D
H16B H 1.138(2) 0.1948(6) 0.6513(14) 0.023 Uiso 1 1 d D

loop_
_atom_site_aniso_label
_atom_site_aniso_U_11
_atom_site_aniso_U_22
_atom_site_aniso_U_33
_atom_site_aniso_U_23
_atom_site_aniso_U_13
_atom_site_aniso_U_12
O1 0.0163(4) 0.0178(4) 0.0214(4) 0.0021(3) 0.0086(3) 0.0027(3)
O2 0.0244(4) 0.0198(4) 0.0276(4) 0.0028(3) 0.0098(3) 0.0065(3)
N1 0.0217(5) 0.0217(5) 0.0170(4) 0.0011(4) 0.0053(4) 0.0016(4)
C1 0.0168(5) 0.0169(5) 0.0174(5) -0.0017(4) 0.0051(4) -0.0012(4)
C2 0.0163(5) 0.0144(5) 0.0191(5) -0.0002(4) 0.0073(4) -0.0001(4)
C3 0.0255(6) 0.0200(5) 0.0201(5) 0.0046(4) 0.0100(4) 0.0043(4)
C4 0.0239(6) 0.0223(6) 0.0208(5) 0.0018(4) 0.0111(4) 0.0019(4)
C5 0.0318(6) 0.0247(6) 0.0181(5) -0.0025(4) 0.0088(5) -0.0002(5)
C6 0.0286(6) 0.0189(5) 0.0201(5) -0.0035(4) 0.0088(4) 0.0009(4)
C7 0.0197(5) 0.0156(5) 0.0178(5) -0.0010(4) 0.0058(4) -0.0008(4)
C8 0.0142(5) 0.0149(5) 0.0146(5) -0.0004(4) 0.0044(4) 0.0002(4)
C9 0.0152(5) 0.0147(5) 0.0179(5) 0.0007(4) 0.0062(4) 0.0018(4)
C10 0.0293(6) 0.0152(5) 0.0232(6) 0.0003(4) 0.0096(5) -0.0011(4)
C11 0.0189(5) 0.0177(5) 0.0155(5) 0.0011(4) 0.0076(4) -0.0016(4)
C12 0.0235(6) 0.0285(6) 0.0184(5) 0.0031(4) 0.0029(4) 0.0008(5)
C13 0.0309(6) 0.0314(7) 0.0174(5) -0.0016(5) 0.0025(5) -0.0069(5)
C14 0.0372(7) 0.0239(6) 0.0239(6) -0.0075(5) 0.0094(5) -0.0042(5)
C15 0.0261(6) 0.0210(6) 0.0239(6) -0.0033(4) 0.0081(5) 0.0008(4)
C16 0.0205(5) 0.0171(5) 0.0209(5) 0.0014(4) 0.0079(4) -0.0014(4)

loop_
_atom_type_symbol
_atom_type_description
_atom_type_scat_dispersion_real
_atom_type_scat_dispersion_imag
_atom_type_scat_source
C C 0.0033 0.0016 'International Tables Vol C Tables 4.2.6.8 and 6.1.1.4'
H H 0.0000 0.0000 'International Tables Vol C Tables 4.2.6.8 and 6.1.1.4'
N N 0.0061 0.0033 'International Tables Vol C Tables 4.2.6.8 and 6.1.1.4'
O O 0.0106 0.0060 'International Tables Vol C Tables 4.2.6.8 and 6.1.1.4'

loop_
_geom_angle_atom_site_label_1
_geom_angle_atom_site_label_2
_geom_angle_atom_site_label_3
_geom_angle
C1 O1 C9 110.42(8)
C12 N1 C11 117.63(10)
O2 C1 O1 120.88(10)
O2 C1 C2 128.51(10)
O1 C1 C2 110.60(9)
C1 C2 C8 102.96(8)
C1 C2 C3 112.12(9)
C8 C2 C3 117.78(9)
C1 C2 H2 104.9(9)
C8 C2 H2 109.3(9)
C3 C2 H2 108.9(9)
C2 C3 C4 114.35(9)
C2 C3 H3A 107.9(9)
C4 C3 H3A 108.8(9)
C2 C3 H3B 110.0(9)
C4 C3 H3B 109.3(9)
H3A C3 H3B 106.2(13)
C5 C4 C3 114.55(10)
C5 C4 H4A 109.3(9)
C3 C4 H4A 109.2(9)
C5 C4 H4B 109.4(9)
C3 C4 H4B 107.1(9)
H4A C4 H4B 107.1(13)
C6 C5 C4 116.28(10)
C6 C5 H5A 108.5(10)
C4 C5 H5A 108.8(10)
C6 C5 H5B 107.5(10)
C4 C5 H5B 109.5(10)
H5A C5 H5B 105.7(13)
C7 C6 C5 114.61(10)
C7 C6 H6A 107.0(9)
C5 C6 H6A 109.8(9)
C7 C6 H6B 108.7(9)
C5 C6 H6B 108.6(9)
H6A C6 H6B 107.8(13)
C6 C7 C10 113.98(9)
C6 C7 C8 113.52(9)
C10 C7 C8 102.06(9)
C6 C7 H7 109.9(8)
C10 C7 H7 108.6(9)
C8 C7 H7 108.4(9)
C2 C8 C7 116.99(9)
C2 C8 C9 103.51(8)
C7 C8 C9 104.45(8)
C2 C8 H8 113.4(8)
C7 C8 H8 108.3(8)
C9 C8 H8 109.6(8)
O1 C9 C11 108.29(8)
O1 C9 C16 110.14(8)
C11 C9 C16 114.33(9)
O1 C9 C8 103.64(8)
C11 C9 C8 113.61(8)
C16 C9 C8 106.30(8)
C7 C10 C16 104.98(9)
C7 C10 H10A 112.1(9)
C16 C10 H10A 114.5(9)
C7 C10 H10B 109.0(9)
C16 C10 H10B 109.3(9)
H10A C10 H10B 106.9(13)
N1 C11 C15 122.86(10)
N1 C11 C9 114.26(9)
C15 C11 C9 122.88(10)
N1 C12 C13 123.61(12)
N1 C12 H12 116.5(10)
C13 C12 H12 119.9(10)
C14 C13 C12 118.23(11)
C14 C13 H13 120.5(10)
C12 C13 H13 121.3(10)
C13 C14 C15 119.12(11)
C13 C14 H14 121.5(10)
C15 C14 H14 119.4(10)
C14 C15 C11 118.52(11)
C14 C15 H15 121.5(10)
C11 C15 H15 120.0(10)
C10 C16 C9 105.42(9)
C10 C16 H16A 111.3(9)
C9 C16 H16A 111.3(9)
C10 C16 H16B 112.4(9)
C9 C16 H16B 107.2(9)
H16A C16 H16B 109.2(12)

loop_
_geom_bond_atom_site_label_1
_geom_bond_atom_site_label_2
_geom_bond_distance
O1 C1 1.3608(13)
O1 C9 1.4645(12)
O2 C1 1.2040(14)
N1 C12 1.3377(16)
N1 C11 1.3420(15)
C1 C2 1.5198(14)
C2 C8 1.5250(15)
C2 C3 1.5339(15)
C2 H2 0.981(12)
C3 C4 1.5363(16)
C3 H3A 0.968(13)
C3 H3B 0.994(13)
C4 C5 1.5317(17)
C4 H4A 0.988(13)
C4 H4B 0.989(13)
C5 C6 1.5314(17)
C5 H5A 0.980(13)
C5 H5B 1.000(13)
C6 C7 1.5260(15)
C6 H6A 0.990(13)
C6 H6B 1.000(13)
C7 C10 1.5363(15)
C7 C8 1.5379(15)
C7 H7 1.005(12)
C8 C9 1.5479(14)
C8 H8 1.001(12)
C9 C11 1.5182(15)
C9 C16 1.5463(15)
C10 C16 1.5369(16)
C10 H10A 0.985(13)
C10 H10B 0.994(13)
C11 C15 1.3935(16)
C12 C13 1.3907(18)
C12 H12 0.970(13)
C13 C14 1.384(2)
C13 H13 0.956(13)
C14 C15 1.3914(18)
C14 H14 0.958(13)
C15 H15 0.953(13)
C16 H16A 0.986(12)
C16 H16B 0.982(12)

loop_
_geom_torsion_atom_site_label_1
_geom_torsion_atom_site_label_2
_geom_torsion_atom_site_label_3
_geom_torsion_atom_site_label_4
_geom_torsion
C9 O1 C1 O2 173.84(10)
C9 O1 C1 C2 -7.21(11)
O2 C1 C2 C8 166.62(11)
O1 C1 C2 C8 -12.24(11)
O2 C1 C2 C3 39.04(16)
O1 C1 C2 C3 -139.81(9)
C1 C2 C3 C4 159.20(10)
C8 C2 C3 C4 40.00(14)
C2 C3 C4 C5 -84.93(13)
C3 C4 C5 C6 71.41(14)
C4 C5 C6 C7 -55.12(15)
C5 C6 C7 C10 -171.61(10)
C5 C6 C7 C8 72.10(13)
C1 C2 C8 C7 -89.01(10)
C3 C2 C8 C7 34.91(13)
C1 C2 C8 C9 25.22(10)
C3 C2 C8 C9 149.14(9)
C6 C7 C8 C2 -84.75(12)
C10 C7 C8 C2 152.15(9)
C6 C7 C8 C9 161.55(9)
C10 C7 C8 C9 38.45(10)
C1 O1 C9 C11 -97.64(10)
C1 O1 C9 C16 136.68(9)
C1 O1 C9 C8 23.31(10)
C2 C8 C9 O1 -29.67(10)
C7 C8 C9 O1 93.28(9)
C2 C8 C9 C11 87.63(10)
C7 C8 C9 C11 -149.43(9)
C2 C8 C9 C16 -145.77(9)
C7 C8 C9 C16 -22.82(10)
C6 C7 C10 C16 -162.81(10)
C8 C7 C10 C16 -40.02(11)
C12 N1 C11 C15 1.69(16)
C12 N1 C11 C9 -177.86(10)
O1 C9 C11 N1 178.77(9)
C16 C9 C11 N1 -58.04(12)
C8 C9 C11 N1 64.22(12)
O1 C9 C11 C15 -0.78(14)
C16 C9 C11 C15 122.41(11)
C8 C9 C11 C15 -115.33(11)
C11 N1 C12 C13 -0.72(18)
N1 C12 C13 C14 -1.0(2)
C12 C13 C14 C15 1.82(19)
C13 C14 C15 C11 -0.93(19)
N1 C11 C15 C14 -0.88(18)
C9 C11 C15 C14 178.64(11)
C7 C10 C16 C9 26.03(11)
O1 C9 C16 C10 -113.54(9)
C11 C9 C16 C10 124.28(10)
C8 C9 C16 C10 -1.89(11)
